data_7244472
loop_
_publ_author_name
'Abrahams, Brendan F.'
'Commons, Christopher J.'
'Dharma, A. David'
'Hudson, Timothy A.'
'Robson, Richard'
'Sanchez Arlt, Robin W.'
'Stewart, Thomas C.'
'White, Keith F.'

_publ_section_title
;
 Synthesis, structure and properties of coordination polymers formed from
 bridging 4-hydroxybenzoic acid anions
;
_journal_name_full CrystEngComm
_journal_paper_doi 10.1039/D2CE00163B
_journal_year 2022
_chemical_formula_moiety 'C40 H44 Cu6 O22, C4 H8 O2'
_chemical_formula_sum 'C44 H52 Cu6 O24'
_chemical_formula_weight 1346.09
_space_group_crystal_system monoclinic
_space_group_IT_number 13
_space_group_name_Hall '-P 2yc'
_space_group_name_H-M_alt 'P 1 2/c 1'
_atom_sites_solution_hydrogens mixed
_atom_sites_solution_primary dual
_audit_creation_date 2021-12-14
_audit_creation_method
;
Olex2 1.3-alpha
(compiled 2020.11.12 svn.r5f609507 for OlexSys, GUI svn.r6408)
;
_audit_update_record
;
2021-12-14 deposited with the CCDC.	2022-02-15 downloaded from the CCDC.
;
_cell_angle_alpha 90
_cell_angle_beta 92.3540(10)
_cell_angle_gamma 90
_cell_formula_units_Z 4
_cell_length_a 22.4440(2)
_cell_length_b 8.06390(10)
_cell_length_c 27.9872(3)
_cell_measurement_reflns_used 22660
_cell_measurement_temperature 100(1)
_cell_measurement_theta_max 75.9020
_cell_measurement_theta_min 2.5970
_cell_volume 5061.02(9)
_computing_cell_refinement 'CrysAlisPro 1.171.41.104a (Rigaku OD, 2021)'
_computing_data_collection 'CrysAlisPro 1.171.41.104a (Rigaku OD, 2021)'
_computing_data_reduction 'CrysAlisPro 1.171.41.104a (Rigaku OD, 2021)'
_computing_molecular_graphics 'Olex2 1.3-alpha (Dolomanov et al., 2009)'
_computing_publication_material 'Olex2 1.3-alpha (Dolomanov et al., 2009)'
_computing_structure_refinement 'SHELXL 2018/3 (Sheldrick, 2015)'
_computing_structure_solution 'SHELXT  (Sheldrick, 2015)'
_diffrn_ambient_environment N~2~
_diffrn_ambient_temperature 100(1)
_diffrn_detector 'Hybrid Pixel Array Detector'
_diffrn_detector_area_resol_mean 10.0000
_diffrn_detector_type HyPix
_diffrn_measured_fraction_theta_full 0.995
_diffrn_measured_fraction_theta_max 0.955
_diffrn_measurement_details
;
List of Runs (angles in degrees, time in seconds):

  # Type    Start    End  Width  t~exp~   \w     \q     \k     \f   Frames
#--------------------------------------------------------------------------
  1  \w     52.00  93.00   0.50    0.05    --   47.45  48.00  61.00   82
  2  \w    143.00 178.00   0.50    0.08    --  105.86  45.00 150.00   70
  3  \w    105.00 176.00   0.50    0.08    --  105.86  45.00 120.00  142
  4  \w     98.00 137.00   0.50    0.08    --  105.86  45.00 150.00   78
  5  \w     92.00 177.00   0.50    0.08    --  105.86  48.00  61.00  170
  6  \w     -9.00  21.00   0.50    0.05    --   47.45 -48.00 -86.00   60
  7  \w     36.00  66.00   0.50    0.08    --  105.86 -77.00-180.00   60
  8  \w     75.00 100.00   0.50    0.08    --  105.86 -77.00   0.00   50
  9  \w     72.00 101.00   0.50    0.08    --  105.86 -77.00  90.00   58
 10  \w     34.00  65.00   0.50    0.08    --  105.86 -77.00  90.00   62
 11  \w     33.00  58.00   0.50    0.08    --  105.86 -61.00  60.00   50
 12  \w     40.00  66.00   0.50    0.08    --  105.86 -77.00   0.00   52
 13  \w     33.00  58.00   0.50    0.08    --  105.86 -61.00 150.00   50
 14  \w     42.00  67.00   0.50    0.08    --  105.86 -61.00   0.00   50
 15  \w     43.00  69.00   0.50    0.08    --  105.86 -61.00 -60.00   52
 16  \w     43.00  68.00   0.50    0.08    --  105.86 -61.00 -90.00   50
 17  \w     34.00  69.00   0.50    0.08    --  105.86 -61.00-180.00   70
 18  \w     39.00  64.00   0.50    0.08    --  105.86 -94.00 -60.00   50
 19  \w    -50.00  24.00   0.50    0.05    --  -47.45  48.00  61.00  148
 20  \w    -26.00  27.00   0.50    0.05    --  -47.45  19.00-150.00  106
 21  \w     81.00 106.00   0.50    0.08    --  105.86 -94.00 -60.00   50
 22  \w    -37.00 -11.00   0.50    0.08    --  -86.25  30.00-150.00   52
 23  \w    -51.00 -26.00   0.50    0.08    --  -86.25  45.00-180.00   50
 24  \w    -51.00 -19.00   0.50    0.08    --  -86.25  45.00-120.00   64
 25  \w    -50.00 -16.00   0.50    0.08    --  -86.25  45.00 -90.00   68
 26  \w    -55.00 -30.00   0.50    0.08    --  -86.25  48.00  61.00   50
 27  \w    -51.00 -26.00   0.50    0.08    --  -86.25  45.00  30.00   50
 28  \w   -120.00 -46.00   0.50    0.05    --  -47.45 -48.00 -86.00  148
 29  \w   -140.00-115.00   0.50    0.08    --  -86.25 -48.00 -86.00   50
 30  \w   -117.00 -75.00   0.50    0.05    --  -47.45-125.00-150.00   84
;
_diffrn_measurement_device 'four-circle diffractometer'
_diffrn_measurement_device_type 'XtaLAB Synergy, Dualflex, HyPix'
_diffrn_measurement_method '\w scans'
_diffrn_orient_matrix_type 'CrysAlisPro convention (1999,Acta A55,543-557)'
_diffrn_orient_matrix_UB_11 0.0419697000
_diffrn_orient_matrix_UB_12 0.1103834000
_diffrn_orient_matrix_UB_13 -0.0284130000
_diffrn_orient_matrix_UB_21 0.0495938000
_diffrn_orient_matrix_UB_22 -0.0242576000
_diffrn_orient_matrix_UB_23 0.0390741000
_diffrn_orient_matrix_UB_31 0.0222979000
_diffrn_orient_matrix_UB_32 -0.1540702000
_diffrn_orient_matrix_UB_33 -0.0264721000
_diffrn_radiation_monochromator mirror
_diffrn_radiation_probe x-ray
_diffrn_radiation_type 'Cu K\a'
_diffrn_radiation_wavelength 1.54184
_diffrn_reflns_av_R_equivalents 0.0298
_diffrn_reflns_av_unetI/netI 0.0261
_diffrn_reflns_Laue_measured_fraction_full 0.995
_diffrn_reflns_Laue_measured_fraction_max 0.955
_diffrn_reflns_limit_h_max 27
_diffrn_reflns_limit_h_min -28
_diffrn_reflns_limit_k_max 8
_diffrn_reflns_limit_k_min -9
_diffrn_reflns_limit_l_max 28
_diffrn_reflns_limit_l_min -35
_diffrn_reflns_number 37599
_diffrn_reflns_point_group_measured_fraction_full 0.995
_diffrn_reflns_point_group_measured_fraction_max 0.955
_diffrn_reflns_theta_full 67.684
_diffrn_reflns_theta_max 76.533
_diffrn_reflns_theta_min 3.161
_diffrn_source 'micro-focus sealed X-ray tube'
_diffrn_source_type 'PhotonJet (Cu) X-ray Source'
_exptl_absorpt_coefficient_mu 3.486
_exptl_absorpt_correction_T_max 1.00000
_exptl_absorpt_correction_T_min 0.69528
_exptl_absorpt_correction_type multi-scan
_exptl_absorpt_process_details
;
CrysAlisPro 1.171.41.104a (Rigaku Oxford Diffraction, 2021)
Empirical absorption correction using spherical harmonics,
implemented in SCALE3 ABSPACK scaling algorithm.
;
_exptl_crystal_colour 'dark green'
_exptl_crystal_colour_modifier dark
_exptl_crystal_colour_primary green
_exptl_crystal_density_diffrn 1.767
_exptl_crystal_description block
_exptl_crystal_F_000 2728
_exptl_crystal_recrystallization_method 'Re-crystallisation from solvent: 1,4-dioxane'
_exptl_crystal_size_max 0.29
_exptl_crystal_size_mid 0.27
_exptl_crystal_size_min 0.23
_refine_diff_density_max 1.000
_refine_diff_density_min -0.736
_refine_diff_density_rms 0.098
_refine_ls_extinction_coef 0.000060(13)
_refine_ls_extinction_expression Fc^*^=kFc[1+0.001xFc^2^\l^3^/sin(2\q)]^-1/4^
_refine_ls_extinction_method 'SHELXL-2018/3 (Sheldrick 2018)'
_refine_ls_goodness_of_fit_ref 1.056
_refine_ls_hydrogen_treatment mixed
_refine_ls_matrix_type full
_refine_ls_number_parameters 794
_refine_ls_number_reflns 10168
_refine_ls_number_restraints 263
_refine_ls_restrained_S_all 1.044
_refine_ls_R_factor_all 0.0419
_refine_ls_R_factor_gt 0.0394
_refine_ls_shift/su_max 0.001
_refine_ls_shift/su_mean 0.000
_refine_ls_structure_factor_coef Fsqd
_refine_ls_weighting_details 'w=1/[\s^2^(Fo^2^)+(0.0659P)^2^+6.9778P] where P=(Fo^2^+2Fc^2^)/3'
_refine_ls_weighting_scheme calc
_refine_ls_wR_factor_gt 0.1135
_refine_ls_wR_factor_ref 0.1156
_reflns_Friedel_coverage 0.000
_reflns_number_gt 9508
_reflns_number_total 10168
_reflns_threshold_expression 'I > 2\s(I)'
_cod_data_source_file d2ce00163b2.cif
_cod_data_source_block new_run
_cod_database_code 7244472
_shelx_shelxl_version_number 2018/3
_publ_section_exptl
;
Any special experimental details
;
_chemical_oxdiff_formula 'C22 H26 Cu3 O12'
_shelx_space_group_comment
;
The symmetry employed for this shelxl refinement is uniquely defined
by the following loop, which should always be used as a source of
symmetry information in preference to the above space-group names.
They are only intended as comments.
;
_shelx_estimated_absorpt_t_max 0.501
_shelx_estimated_absorpt_t_min 0.431
_reflns_odcompleteness_completeness 99.67
_reflns_odcompleteness_iscentric 1
_reflns_odcompleteness_theta 66.97
_olex2_refinement_description
;
1. Fixed Uiso
 At 1.2 times of:
  All C(H) groups, All C(H,H) groups
2. Restrained distances
 O4-H4 = O13-H13 = O9-H9 = O5-H5
 0.85 with sigma of 0.02
 O21-C37_$1 = O21-C36_$1 = O20-C38 = O20-C35
 1.43 with sigma of 0.02
 C41-C42
 1.51 with sigma of 0.02
 C38-C37 = C35-C36 = C40-C39
 1.51 with sigma of 0.02
 C49-O26 = C49-C50 = O23-C40 = O23-C41
 1.43 with sigma of 0.02
 O23-C40 = O23-C41 = O22_$1-C39 = O22_$1-C42
 1.43 with sigma of 0.02
 C51-C52 = C50-C49
 1.51 with sigma of 0.02
 O24-C48 = O24-C45 = O25-C46 = O25-C47
 1.43 with sigma of 0.02
 C47-C48 = C45-C46
 1.51 with sigma of 0.02
 C42-C41 \\sim C40-C39
 with sigma of 0.02
 O24-C48 \\sim O26-C52
 with sigma of 0.02
 O25-C48 \\sim O27-C52
 with sigma of 0.04
 O24-C45 \\sim O26-C49
 with sigma of 0.02
 O25-C46 \\sim O25-C47 \\sim O27-C50 \\sim O27-C51
 with sigma of 0.02
 C48-C45 \\sim C52-C49
 with sigma of 0.04
 C48-C47 \\sim C52-C51
 with sigma of 0.02
 O24-C46 \\sim O26-C50
 with sigma of 0.04
 O24-C47 \\sim O26-C51
 with sigma of 0.04
 O25-C45 \\sim O27-C49
 with sigma of 0.04
 C46-C45 \\sim C50-C49
 with sigma of 0.02
 C46-C47 \\sim C50-C51
 with sigma of 0.04
3. Uiso/Uaniso restraints and constraints
C37 \\sim C41: within 2A with sigma of 0.01 and sigma for terminal atoms of
0.01 within 2A
O26 \\sim C39 \\sim C40: within 2A with sigma of 0.01 and sigma for terminal
atoms of 0.01 within 2A
O21 \\sim O23 \\sim C39 \\sim C40 \\sim C41 \\sim C42: within 2A with sigma of
0.01 and sigma for terminal atoms of 0.02 within 2A
C51 \\sim C52: within 2A with sigma of 0.01 and sigma for terminal atoms of
0.02 within 2A
4. Rigid body (RIGU) restrains
 O22, O23, C37, C39, C40, C41
 with sigma for 1-2 distances of 0.01 and sigma for 1-3 distances of 0.01
 O23, C39, C40, C41
 with sigma for 1-2 distances of 0.01 and sigma for 1-3 distances of 0.01
 O20, O22, C35, C36, C37, C38
 with sigma for 1-2 distances of 0.01 and sigma for 1-3 distances of 0.01
 O21, O23, C39, C40, C41, C42
 with sigma for 1-2 distances of 0.004 and sigma for 1-3 distances of 0.004
 O26, O27, C49, C50, C51, C52
 with sigma for 1-2 distances of 0.01 and sigma for 1-3 distances of 0.001
 O24, O25, C45, C46, C47, C48
 with sigma for 1-2 distances of 0.01 and sigma for 1-3 distances of 0.01
 O17, O18, C29, C30, C31, C32
 with sigma for 1-2 distances of 0.01 and sigma for 1-3 distances of 0.01
5. Others
 Sof(O26)=Sof(O27)=Sof(C49)=Sof(H49A)=Sof(H49B)=Sof(C50)=Sof(H50A)=Sof(H50B)=
 Sof(C51)=Sof(H51A)=Sof(H51B)=Sof(C52)=Sof(H52A)=Sof(H52B)=1-FVAR(1)
 Sof(O24)=Sof(O25)=Sof(C45)=Sof(H45A)=Sof(H45B)=Sof(C46)=Sof(H46A)=Sof(H46B)=
 Sof(C47)=Sof(H47A)=Sof(H47B)=Sof(C48)=Sof(H48A)=Sof(H48B)=FVAR(1)
 Sof(O21)=Sof(O23)=Sof(C39)=Sof(H39A)=Sof(H39B)=Sof(C40)=Sof(H40A)=Sof(H40B)=
 Sof(C41)=Sof(H41A)=Sof(H41B)=Sof(C42)=Sof(H42A)=Sof(H42B)=1-FVAR(2)
 Sof(O20)=Sof(O22)=Sof(C35)=Sof(H35A)=Sof(H35B)=Sof(C36)=Sof(H36A)=Sof(H36B)=
 Sof(C37)=Sof(H37A)=Sof(H37B)=Sof(C38)=Sof(H38A)=Sof(H38B)=FVAR(2)
6.a Secondary CH2 refined with riding coordinates:
 C29(H29A,H29B), C30(H30A,H30B), C31(H31A,H31B), C32(H32A,H32B), C33(H33A,
 H33B), C34(H34A,H34B), C35(H35A,H35B), C36(H36A,H36B), C37(H37A,H37B),
 C38(H38A,H38B), C39(H39A,H39B), C40(H40A,H40B), C41(H41A,H41B), C42(H42A,H42B),
  C43(H43A,H43B), C44(H44A,H44B), C45(H45A,H45B), C46(H46A,H46B), C47(H47A,
 H47B), C48(H48A,H48B), C49(H49A,H49B), C50(H50A,H50B), C51(H51A,H51B),
 C52(H52A,H52B)
6.b Aromatic/amide H refined with riding coordinates:
 C3(H3), C4(H4A), C6(H6), C7(H7), C10(H10), C13(H13A), C14(H14), C17(H17),
 C18(H18), C20(H20), C21(H21), C23(H23), C24(H24), C25(H25), C27(H27), C28(H28)
;
_olex2_submission_special_instructions 'No special instructions were received'
_oxdiff_exptl_absorpt_empirical_details
;
Empirical correction (ABSPACK) includes:
- Absorption correction using spherical harmonics
- Frame scaling
;
_oxdiff_exptl_absorpt_empirical_full_max 1.464
_oxdiff_exptl_absorpt_empirical_full_min 0.804

loop_
_space_group_symop_operation_xyz
'x, y, z'
'-x, y, -z+1/2'
'-x, -y, -z'
'x, -y, z-1/2'

loop_
_atom_site_label
_atom_site_type_symbol
_atom_site_fract_x
_atom_site_fract_y
_atom_site_fract_z
_atom_site_U_iso_or_equiv
_atom_site_adp_type
_atom_site_occupancy
_atom_site_site_symmetry_order
_atom_site_calc_flag
_atom_site_refinement_flags_posn
_atom_site_refinement_flags_adp
_atom_site_refinement_flags_occupancy
_atom_site_disorder_assembly
_atom_site_disorder_group
Cu1 Cu 0.27833(2) 0.42886(4) 0.29824(2) 0.01175(10) Uani 1 1 d . . . . .
Cu2 Cu 0.37610(2) 0.23622(4) 0.37356(2) 0.01234(10) Uani 1 1 d . . . . .
Cu3 Cu 0.47625(2) 0.11340(5) 0.46072(2) 0.01251(10) Uani 1 1 d . . . . .
Cu4 Cu 0.77481(2) 0.59266(5) 0.29255(2) 0.01265(10) Uani 1 1 d . . . . .
Cu5 Cu 0.87430(2) 0.79559(5) 0.36724(2) 0.01214(10) Uani 1 1 d . . . . .
Cu6 Cu 0.97419(2) 0.92589(4) 0.45394(2) 0.01140(10) Uani 1 1 d . . . . .
O1 O 0.23662(8) 0.3527(2) 0.35309(6) 0.0192(4) Uani 1 1 d . . . . .
O2 O 0.29576(7) 0.1624(2) 0.39000(6) 0.0169(4) Uani 1 1 d . . . . .
O3 O 0.05020(7) 0.0007(2) 0.48297(6) 0.0120(3) Uani 1 1 d . . . . .
O4 O 0.34840(7) 0.3073(2) 0.31187(6) 0.0180(4) Uani 1 1 d D . . . .
H4 H 0.3783(12) 0.344(5) 0.2987(13) 0.038(10) Uiso 1 1 d D . . . .
O5 O 0.40068(7) 0.1872(3) 0.43768(7) 0.0218(4) Uani 1 1 d D . . . .
H5 H 0.3707(11) 0.161(4) 0.4532(11) 0.032(9) Uiso 1 1 d D . . . .
O6 O 0.45331(7) 0.3338(2) 0.35770(6) 0.0176(4) Uani 1 1 d . . . . .
O7 O 0.51763(7) 0.1975(3) 0.40720(7) 0.0234(4) Uani 1 1 d . . . . .
O8 O 0.70240(7) 0.4889(2) 0.26737(6) 0.0146(3) Uani 1 1 d . . . . .
O9 O 0.84777(7) 0.6918(3) 0.30982(7) 0.0211(4) Uani 1 1 d D . . . .
H9 H 0.8770(12) 0.652(4) 0.2969(12) 0.032(9) Uiso 1 1 d D . . . .
O10 O 0.79283(7) 0.8628(2) 0.38339(6) 0.0178(4) Uani 1 1 d . . . . .
O11 O 0.73045(8) 0.6901(3) 0.34304(7) 0.0238(4) Uani 1 1 d . . . . .
O12 O 0.55137(7) 1.0137(2) 0.48436(6) 0.0119(3) Uani 1 1 d . . . . .
O13 O 0.89740(7) 0.8866(3) 0.42729(6) 0.0236(4) Uani 1 1 d D . . . .
H13 H 0.8686(13) 0.915(5) 0.4433(12) 0.044(11) Uiso 1 1 d D . . . .
O14 O 1.01291(7) 0.8828(2) 0.39487(6) 0.0191(4) Uani 1 1 d . . . . .
O15 O 0.95339(7) 0.6969(2) 0.35621(6) 0.0155(4) Uani 1 1 d . . . . .
O16 O 1.20549(7) 0.5316(2) 0.27285(6) 0.0156(4) Uani 1 1 d . . . . .
O17 O 0.40705(9) -0.0322(3) 0.34159(8) 0.0323(5) Uani 1 1 d . . . . .
O18 O 0.32911(9) -0.3032(3) 0.32210(7) 0.0285(4) Uani 1 1 d . . . . .
O19 O 0.49411(8) 0.3334(2) 0.51470(7) 0.0210(4) Uani 1 1 d . . . . .
O20 O 0.82324(10) 0.3174(3) 0.31671(8) 0.0296(6) Uani 0.897(3) 1 d D . P A 1
O21 O 0.903(2) 1.037(7) 0.3318(16) 0.044(6) Uani 0.103(3) 1 d . U P A -1
O22 O 0.8998(2) 0.0386(6) 0.31907(11) 0.0291(9) Uani 0.897(3) 1 d . . P A 1
O23 O 0.9851(11) 1.206(3) 0.2670(8) 0.051(5) Uani 0.103(3) 1 d D U P A -1
O24 O 0.80782(11) 0.3765(3) 0.47732(9) 0.0291(7) Uani 0.817(5) 1 d D . P B 1
O25 O 0.70001(13) 0.5199(5) 0.50684(13) 0.0493(9) Uani 0.817(5) 1 d D . P B 1
O26 O 0.7964(6) 0.515(2) 0.4589(7) 0.056(5) Uani 0.183(5) 1 d D . P B 2
O27 O 0.6944(5) 0.3981(19) 0.5086(5) 0.043(4) Uani 0.183(5) 1 d D . P B 2
O28 O 0.98971(8) 0.6601(2) 0.48182(8) 0.0262(4) Uani 1 1 d . . . . .
C1 C 0.24628(10) 0.2326(3) 0.38154(8) 0.0143(5) Uani 1 1 d . . . . .
C2 C 0.19446(10) 0.1713(3) 0.40810(8) 0.0140(5) Uani 1 1 d . . . . .
C3 C 0.20242(10) 0.0539(3) 0.44458(8) 0.0133(5) Uani 1 1 d . . . . .
H3 H 0.241166 0.011367 0.452061 0.016 Uiso 1 1 calc R U . . .
C4 C 0.15430(10) -0.0015(3) 0.47006(8) 0.0133(5) Uani 1 1 d . . . . .
H4A H 0.160484 -0.080673 0.494913 0.016 Uiso 1 1 calc R U . . .
C5 C 0.09697(10) 0.0587(3) 0.45928(8) 0.0124(5) Uani 1 1 d . . . . .
C6 C 0.08894(10) 0.1782(3) 0.42295(9) 0.0157(5) Uani 1 1 d . . . . .
H6 H 0.050246 0.221472 0.415711 0.019 Uiso 1 1 calc R U . . .
C7 C 0.13687(11) 0.2335(3) 0.39762(9) 0.0166(5) Uani 1 1 d . . . . .
H7 H 0.130784 0.313777 0.373061 0.020 Uiso 1 1 calc R U . . .
C8 C 0.50482(10) 0.2866(3) 0.37131(9) 0.0153(5) Uani 1 1 d . . . . .
C9 C 0.55641(10) 0.3429(3) 0.34354(8) 0.0154(5) Uani 1 1 d . . . . .
C10 C 0.61370(11) 0.2858(4) 0.35648(10) 0.0244(6) Uani 1 1 d . . . . .
H10 H 0.619326 0.212972 0.382967 0.029 Uiso 1 1 calc R U . . .
C11 C 1.05654(10) 0.6991(3) 0.34170(8) 0.0150(5) Uani 1 1 d . . . . .
C12 C 0.65483(10) 0.4415(3) 0.29201(8) 0.0135(5) Uani 1 1 d . . . . .
C13 C 0.59796(11) 0.4993(3) 0.27931(9) 0.0166(5) Uani 1 1 d . . . . .
H13A H 0.592395 0.573153 0.253064 0.020 Uiso 1 1 calc R U . . .
C14 C 0.54917(10) 0.4493(3) 0.30489(9) 0.0157(5) Uani 1 1 d . . . . .
H14 H 0.510472 0.488725 0.295731 0.019 Uiso 1 1 calc R U . . .
C15 C 0.74237(10) 0.8019(3) 0.37367(9) 0.0154(5) Uani 1 1 d . . . . .
C16 C 0.69154(10) 0.8634(3) 0.40171(9) 0.0156(5) Uani 1 1 d . . . . .
C17 C 0.63255(11) 0.8213(3) 0.38808(9) 0.0188(5) Uani 1 1 d . . . . .
H17 H 0.624745 0.757029 0.360077 0.023 Uiso 1 1 calc R U . . .
C18 C 0.58572(11) 0.8728(3) 0.41509(9) 0.0183(5) Uani 1 1 d . . . . .
H18 H 0.545973 0.845123 0.405169 0.022 Uiso 1 1 calc R U . . .
C19 C 0.59640(10) 0.9655(3) 0.45701(8) 0.0122(4) Uani 1 1 d . . . . .
C20 C 0.65498(10) 1.0086(3) 0.47028(8) 0.0141(5) Uani 1 1 d . . . . .
H20 H 0.662839 1.072425 0.498371 0.017 Uiso 1 1 calc R U . . .
C21 C 0.70206(10) 0.9588(3) 0.44265(8) 0.0138(5) Uani 1 1 d . . . . .
H21 H 0.741681 0.990192 0.451837 0.017 Uiso 1 1 calc R U . . .
C22 C 1.00339(10) 0.7639(3) 0.36612(8) 0.0144(5) Uani 1 1 d . . . . .
C23 C 0.66225(11) 0.3346(4) 0.33096(10) 0.0241(6) Uani 1 1 d . . . . .
H23 H 0.700929 0.295023 0.340061 0.029 Uiso 1 1 calc R U . . .
C24 C 1.05093(11) 0.5774(3) 0.30634(9) 0.0156(5) Uani 1 1 d . . . . .
H24 H 1.012712 0.533654 0.297643 0.019 Uiso 1 1 calc R U . . .
C25 C 1.10102(10) 0.5198(3) 0.28374(9) 0.0156(5) Uani 1 1 d . . . . .
H25 H 1.096803 0.436571 0.259811 0.019 Uiso 1 1 calc R U . . .
C26 C 1.15741(11) 0.5835(3) 0.29603(9) 0.0151(5) Uani 1 1 d . . . . .
C27 C 1.16324(11) 0.7037(4) 0.33207(9) 0.0204(5) Uani 1 1 d . . . . .
H27 H 1.201513 0.746311 0.341135 0.025 Uiso 1 1 calc R U . . .
C28 C 1.11327(11) 0.7604(4) 0.35450(9) 0.0196(5) Uani 1 1 d . . . . .
H28 H 1.117591 0.841997 0.378882 0.024 Uiso 1 1 calc R U . . .
C29 C 0.41050(15) -0.1806(4) 0.36961(14) 0.0406(8) Uani 1 1 d . . . . .
H29A H 0.423831 -0.153145 0.402830 0.049 Uiso 1 1 calc R U . . .
H29B H 0.440094 -0.256932 0.356276 0.049 Uiso 1 1 calc R U . . .
C30 C 0.35066(15) -0.2639(4) 0.36961(11) 0.0319(7) Uani 1 1 d . . . . .
H30A H 0.353859 -0.366955 0.388757 0.038 Uiso 1 1 calc R U . . .
H30B H 0.321808 -0.189760 0.384813 0.038 Uiso 1 1 calc R U . . .
C31 C 0.32676(15) -0.1549(4) 0.29378(11) 0.0338(7) Uani 1 1 d . . . . .
H31A H 0.297119 -0.077732 0.306675 0.041 Uiso 1 1 calc R U . . .
H31B H 0.313786 -0.182855 0.260518 0.041 Uiso 1 1 calc R U . . .
C32 C 0.38698(17) -0.0712(4) 0.29393(13) 0.0405(8) Uani 1 1 d . . . . .
H32A H 0.416135 -0.145607 0.279188 0.049 Uiso 1 1 calc R U . . .
H32B H 0.384106 0.031698 0.274689 0.049 Uiso 1 1 calc R U . . .
C33 C 0.44643(11) 0.4513(3) 0.51988(10) 0.0222(5) Uani 1 1 d . . . . .
H33A H 0.449979 0.502845 0.551979 0.027 Uiso 1 1 calc R U . . .
H33B H 0.407558 0.393398 0.516943 0.027 Uiso 1 1 calc R U . . .
C34 C 0.55097(11) 0.4166(3) 0.51781(10) 0.0224(5) Uani 1 1 d . . . . .
H34A H 0.583305 0.335134 0.513495 0.027 Uiso 1 1 calc R U . . .
H34B H 0.557017 0.467380 0.549850 0.027 Uiso 1 1 calc R U . . .
C35 C 0.80885(18) 0.1653(4) 0.29210(14) 0.0384(9) Uani 0.897(3) 1 d D . P A 1
H35A H 0.783885 0.190086 0.262997 0.046 Uiso 0.897(3) 1 calc R U P A 1
H35B H 0.785424 0.093468 0.313022 0.046 Uiso 0.897(3) 1 calc R U P A 1
C36 C 0.8639(2) 0.0746(5) 0.27828(14) 0.0433(10) Uani 0.897(3) 1 d D . P A 1
H36A H 0.852463 -0.029681 0.261639 0.052 Uiso 0.897(3) 1 calc R U P A 1
H36B H 0.886445 0.143709 0.256047 0.052 Uiso 0.897(3) 1 calc R U P A 1
C37 C 0.9160(2) 0.1909(9) 0.3432(3) 0.0378(11) Uani 0.897(3) 1 d D . P A 1
H37A H 0.938993 0.261689 0.321631 0.045 Uiso 0.897(3) 1 calc R U P A 1
H37B H 0.941800 0.165915 0.371845 0.045 Uiso 0.897(3) 1 calc R U P A 1
C38 C 0.86131(16) 0.2829(4) 0.35793(12) 0.0314(8) Uani 0.897(3) 1 d D . P A 1
H38A H 0.839496 0.214977 0.380950 0.038 Uiso 0.897(3) 1 calc R U P A 1
H38B H 0.873214 0.388034 0.373872 0.038 Uiso 0.897(3) 1 calc R U P A 1
C39 C 0.9013(14) 1.022(5) 0.2677(13) 0.047(6) Uani 0.103(3) 1 d D U P A -1
H39A H 0.887016 0.910662 0.257723 0.057 Uiso 0.103(3) 1 calc R U P A -1
H39B H 0.873086 1.105175 0.253808 0.057 Uiso 0.103(3) 1 calc R U P A -1
C40 C 0.9622(14) 1.051(3) 0.2489(13) 0.052(5) Uani 0.103(3) 1 d D U P A -1
H40A H 0.989293 0.959900 0.259042 0.062 Uiso 0.103(3) 1 calc R U P A -1
H40B H 0.959739 1.054261 0.213497 0.062 Uiso 0.103(3) 1 calc R U P A -1
C41 C 0.9911(15) 1.193(4) 0.3177(8) 0.052(5) Uani 0.103(3) 1 d D U P A -1
H41A H 1.012418 1.291353 0.330669 0.062 Uiso 0.103(3) 1 calc R U P A -1
H41B H 1.015270 1.093498 0.326324 0.062 Uiso 0.103(3) 1 calc R U P A -1
C42 C 0.9311(19) 1.179(9) 0.340(2) 0.047(6) Uani 0.103(3) 1 d D U P A -1
H42A H 0.936785 1.194809 0.374944 0.056 Uiso 0.103(3) 1 calc R U P A -1
H42B H 0.905460 1.270869 0.327574 0.056 Uiso 0.103(3) 1 calc R U P A -1
C43 C 0.94678(12) 0.5292(4) 0.47412(12) 0.0297(6) Uani 1 1 d . . . . .
H43A H 0.954161 0.472127 0.443619 0.036 Uiso 1 1 calc R U . . .
H43B H 0.906102 0.576858 0.471831 0.036 Uiso 1 1 calc R U . . .
C44 C 1.04890(11) 0.5920(4) 0.48588(11) 0.0266(6) Uani 1 1 d . . . . .
H44A H 1.078155 0.682355 0.491762 0.032 Uiso 1 1 calc R U . . .
H44B H 1.058398 0.536296 0.455599 0.032 Uiso 1 1 calc R U . . .
C45 C 0.7713(2) 0.4764(7) 0.44588(18) 0.0381(12) Uani 0.817(5) 1 d D . P B 1
H45A H 0.775243 0.438066 0.412540 0.046 Uiso 0.817(5) 1 calc R U P B 1
H45B H 0.784876 0.593084 0.447868 0.046 Uiso 0.817(5) 1 calc R U P B 1
C46 C 0.7066(2) 0.4657(9) 0.4591(2) 0.0412(16) Uani 0.817(5) 1 d D . P B 1
H46A H 0.681866 0.535691 0.437006 0.049 Uiso 0.817(5) 1 calc R U P B 1
H46B H 0.692580 0.349783 0.455719 0.049 Uiso 0.817(5) 1 calc R U P B 1
C47 C 0.73749(19) 0.4239(7) 0.53817(16) 0.0409(11) Uani 0.817(5) 1 d D . P B 1
H47A H 0.724383 0.306750 0.536925 0.049 Uiso 0.817(5) 1 calc R U P B 1
H47B H 0.733764 0.464039 0.571352 0.049 Uiso 0.817(5) 1 calc R U P B 1
C48 C 0.80128(17) 0.4343(6) 0.52506(15) 0.0304(9) Uani 0.817(5) 1 d D . P B 1
H48A H 0.815130 0.550595 0.527723 0.037 Uiso 0.817(5) 1 calc R U P B 1
H48B H 0.826199 0.366104 0.547492 0.037 Uiso 0.817(5) 1 calc R U P B 1
C49 C 0.7548(8) 0.398(3) 0.4383(7) 0.050(6) Uani 0.183(5) 1 d D . P B 2
H49A H 0.768936 0.283911 0.445184 0.060 Uiso 0.183(5) 1 calc R U P B 2
H49B H 0.752116 0.412636 0.403117 0.060 Uiso 0.183(5) 1 calc R U P B 2
C50 C 0.6948(9) 0.422(4) 0.4581(6) 0.038(6) Uani 0.183(5) 1 d D . P B 2
H50A H 0.680717 0.535807 0.450454 0.046 Uiso 0.183(5) 1 calc R U P B 2
H50B H 0.666415 0.343326 0.442330 0.046 Uiso 0.183(5) 1 calc R U P B 2
C51 C 0.7340(7) 0.520(3) 0.5279(8) 0.047(4) Uani 0.183(5) 1 d D U P B 2
H51A H 0.735953 0.510528 0.563211 0.057 Uiso 0.183(5) 1 calc R U P B 2
H51B H 0.718273 0.631454 0.519568 0.057 Uiso 0.183(5) 1 calc R U P B 2
C52 C 0.7962(7) 0.503(3) 0.5097(7) 0.047(5) Uani 0.183(5) 1 d D U P B 2
H52A H 0.821875 0.591609 0.523956 0.056 Uiso 0.183(5) 1 calc R U P B 2
H52B H 0.813120 0.394990 0.519901 0.056 Uiso 0.183(5) 1 calc R U P B 2

loop_
_atom_site_aniso_label
_atom_site_aniso_U_11
_atom_site_aniso_U_22
_atom_site_aniso_U_33
_atom_site_aniso_U_23
_atom_site_aniso_U_13
_atom_site_aniso_U_12
Cu1 0.00720(17) 0.01674(19) 0.01147(17) 0.00388(13) 0.00211(12) 0.00286(13)
Cu2 0.00581(17) 0.0176(2) 0.01364(18) 0.00584(14) 0.00119(13) 0.00044(13)
Cu3 0.00661(17) 0.0183(2) 0.01275(18) 0.00540(14) 0.00184(12) 0.00109(13)
Cu4 0.00751(17) 0.0186(2) 0.01197(18) -0.00488(14) 0.00246(13) -0.00362(13)
Cu5 0.00577(16) 0.01743(19) 0.01327(17) -0.00541(14) 0.00091(12) -0.00027(12)
Cu6 0.00628(17) 0.0166(2) 0.01140(18) -0.00350(13) 0.00110(13) -0.00104(12)
O1 0.0144(8) 0.0235(10) 0.0202(9) 0.0092(8) 0.0056(7) 0.0046(7)
O2 0.0086(8) 0.0224(9) 0.0199(9) 0.0078(7) 0.0025(6) 0.0008(7)
O3 0.0081(7) 0.0168(8) 0.0113(7) -0.0020(6) 0.0023(6) -0.0033(6)
O4 0.0079(8) 0.0282(10) 0.0181(9) 0.0077(8) 0.0036(6) 0.0018(7)
O5 0.0092(8) 0.0378(11) 0.0188(9) 0.0102(8) 0.0039(7) 0.0018(8)
O6 0.0084(8) 0.0249(9) 0.0195(9) 0.0071(7) 0.0019(6) -0.0012(7)
O7 0.0109(8) 0.0371(11) 0.0223(9) 0.0149(8) 0.0030(7) 0.0025(8)
O8 0.0098(7) 0.0220(9) 0.0122(8) -0.0044(7) 0.0035(6) -0.0050(7)
O9 0.0075(8) 0.0335(11) 0.0227(9) -0.0137(8) 0.0040(7) -0.0002(7)
O10 0.0087(8) 0.0249(10) 0.0198(9) -0.0081(7) 0.0015(6) -0.0002(7)
O11 0.0132(8) 0.0343(11) 0.0243(10) -0.0167(8) 0.0067(7) -0.0075(8)
O12 0.0088(7) 0.0155(8) 0.0117(7) 0.0032(6) 0.0036(6) 0.0020(6)
O13 0.0086(8) 0.0430(12) 0.0192(9) -0.0140(9) 0.0016(7) 0.0007(8)
O14 0.0137(8) 0.0244(10) 0.0194(9) -0.0082(8) 0.0040(7) -0.0030(7)
O15 0.0070(7) 0.0205(9) 0.0190(8) -0.0051(7) 0.0020(6) 0.0004(6)
O16 0.0099(7) 0.0233(9) 0.0140(8) 0.0056(7) 0.0043(6) 0.0067(7)
O17 0.0301(11) 0.0209(10) 0.0461(13) -0.0075(9) 0.0019(9) -0.0031(8)
O18 0.0343(11) 0.0232(10) 0.0275(10) 0.0009(8) -0.0061(8) -0.0050(8)
O19 0.0158(8) 0.0127(8) 0.0347(10) -0.0005(8) 0.0022(7) 0.0002(7)
O20 0.0340(12) 0.0240(12) 0.0299(12) 0.0018(10) -0.0092(9) 0.0033(10)
O21 0.049(11) 0.026(10) 0.054(12) 0.018(10) -0.029(9) -0.022(8)
O22 0.0317(16) 0.0220(14) 0.0337(19) 0.0050(16) 0.0032(16) 0.0034(12)
O23 0.055(10) 0.034(9) 0.062(11) 0.026(8) -0.026(8) -0.021(8)
O24 0.0278(13) 0.0318(15) 0.0277(13) 0.0003(11) 0.0005(10) 0.0105(11)
O25 0.0238(15) 0.042(2) 0.083(3) -0.0160(18) 0.0095(16) 0.0025(14)
O26 0.022(7) 0.047(10) 0.098(11) -0.014(9) 0.007(7) 0.003(7)
O27 0.023(5) 0.043(9) 0.062(7) -0.025(6) -0.007(5) -0.002(5)
O28 0.0138(8) 0.0157(9) 0.0489(12) 0.0058(9) -0.0015(8) -0.0015(7)
C1 0.0096(10) 0.0201(12) 0.0132(11) 0.0021(9) 0.0007(8) -0.0012(9)
C2 0.0087(10) 0.0194(12) 0.0140(11) 0.0020(9) 0.0021(8) -0.0011(9)
C3 0.0074(10) 0.0169(12) 0.0157(11) 0.0018(9) -0.0003(8) 0.0007(9)
C4 0.0119(11) 0.0163(12) 0.0117(10) 0.0011(9) 0.0006(8) -0.0009(9)
C5 0.0097(10) 0.0152(11) 0.0124(11) -0.0026(9) 0.0016(8) -0.0023(9)
C6 0.0084(10) 0.0193(12) 0.0193(12) 0.0022(10) -0.0008(9) -0.0002(9)
C7 0.0130(11) 0.0192(12) 0.0174(12) 0.0042(10) 0.0000(9) 0.0017(9)
C8 0.0104(10) 0.0214(13) 0.0142(11) 0.0015(10) 0.0013(9) -0.0008(9)
C9 0.0091(10) 0.0230(13) 0.0140(11) 0.0014(10) 0.0013(8) -0.0018(9)
C10 0.0135(12) 0.0364(16) 0.0234(13) 0.0142(12) 0.0009(10) 0.0021(11)
C11 0.0092(10) 0.0216(13) 0.0145(11) -0.0018(10) 0.0029(8) 0.0013(9)
C12 0.0101(10) 0.0187(12) 0.0120(11) -0.0025(9) 0.0032(8) -0.0053(9)
C13 0.0133(11) 0.0217(13) 0.0151(11) 0.0031(10) 0.0025(9) -0.0023(10)
C14 0.0094(10) 0.0221(13) 0.0155(11) 0.0037(10) 0.0011(9) 0.0001(9)
C15 0.0109(11) 0.0215(13) 0.0138(11) -0.0039(10) 0.0020(9) -0.0006(9)
C16 0.0101(11) 0.0207(12) 0.0164(11) -0.0030(10) 0.0040(9) 0.0007(9)
C17 0.0134(11) 0.0270(14) 0.0160(11) -0.0066(10) 0.0002(9) -0.0030(10)
C18 0.0103(11) 0.0258(14) 0.0188(12) -0.0031(10) 0.0005(9) -0.0033(10)
C19 0.0093(10) 0.0140(11) 0.0134(11) 0.0017(9) 0.0024(8) 0.0016(9)
C20 0.0121(11) 0.0177(12) 0.0126(11) -0.0010(9) 0.0008(8) 0.0002(9)
C21 0.0074(10) 0.0197(12) 0.0143(11) -0.0029(10) 0.0000(8) -0.0018(9)
C22 0.0099(10) 0.0212(12) 0.0121(11) -0.0024(9) -0.0002(8) 0.0024(9)
C23 0.0092(11) 0.0364(16) 0.0267(14) 0.0103(12) 0.0021(10) 0.0017(11)
C24 0.0102(11) 0.0202(13) 0.0164(11) -0.0029(10) 0.0024(9) 0.0004(9)
C25 0.0125(11) 0.0187(12) 0.0157(11) -0.0004(10) 0.0026(9) 0.0026(9)
C26 0.0112(11) 0.0212(12) 0.0130(11) 0.0058(9) 0.0030(9) 0.0062(9)
C27 0.0102(11) 0.0304(15) 0.0207(12) -0.0043(11) 0.0005(9) -0.0005(10)
C28 0.0132(11) 0.0285(14) 0.0171(12) -0.0085(11) 0.0006(9) -0.0014(10)
C29 0.0365(17) 0.0214(15) 0.062(2) -0.0017(15) -0.0192(16) 0.0003(13)
C30 0.0434(17) 0.0225(15) 0.0288(15) 0.0017(12) -0.0110(13) -0.0040(13)
C31 0.0490(19) 0.0247(15) 0.0267(15) -0.0004(12) -0.0088(13) -0.0014(14)
C32 0.056(2) 0.0252(16) 0.0413(18) -0.0077(14) 0.0205(16) -0.0075(15)
C33 0.0165(11) 0.0172(13) 0.0331(14) -0.0024(11) 0.0051(10) 0.0003(10)
C34 0.0142(11) 0.0177(13) 0.0351(15) -0.0001(11) -0.0010(10) 0.0007(10)
C35 0.053(2) 0.0224(17) 0.0377(19) 0.0012(15) -0.0224(17) -0.0005(16)
C36 0.075(3) 0.0246(19) 0.0301(19) 0.0038(15) -0.0024(19) 0.0003(19)
C37 0.031(2) 0.024(2) 0.058(3) 0.0091(18) -0.010(2) -0.002(2)
C38 0.0396(19) 0.0228(16) 0.0309(17) -0.0008(14) -0.0117(14) 0.0031(14)
C39 0.055(11) 0.033(10) 0.052(11) 0.018(9) -0.023(9) -0.019(8)
C40 0.058(11) 0.035(9) 0.061(11) 0.021(8) -0.018(9) -0.021(8)
C41 0.057(11) 0.035(10) 0.061(11) 0.023(9) -0.027(9) -0.026(9)
C42 0.053(11) 0.029(10) 0.056(12) 0.019(9) -0.030(9) -0.024(9)
C43 0.0178(12) 0.0229(14) 0.0477(18) 0.0064(13) -0.0056(11) -0.0055(11)
C44 0.0143(12) 0.0180(13) 0.0476(18) 0.0034(12) 0.0026(11) 0.0005(10)
C45 0.026(3) 0.044(3) 0.044(3) 0.018(2) -0.004(2) 0.001(2)
C46 0.024(2) 0.034(4) 0.065(3) 0.014(2) -0.005(2) 0.002(2)
C47 0.039(2) 0.044(3) 0.041(2) -0.014(2) 0.0081(18) -0.012(2)
C48 0.0266(19) 0.027(2) 0.037(2) -0.0091(17) -0.0005(16) -0.0012(16)
C49 0.032(9) 0.060(16) 0.057(8) -0.012(9) -0.007(6) -0.004(10)
C50 0.022(7) 0.041(17) 0.051(9) -0.003(9) -0.001(6) 0.004(7)
C51 0.022(7) 0.041(10) 0.079(9) -0.031(8) -0.007(6) 0.007(7)
C52 0.020(6) 0.038(10) 0.082(10) -0.041(9) -0.005(6) 0.004(6)

loop_
_atom_type_symbol
_atom_type_description
_atom_type_scat_dispersion_real
_atom_type_scat_dispersion_imag
_atom_type_scat_source
C C 0.0181 0.0091 'International Tables Vol C Tables 4.2.6.8 and 6.1.1.4'
H H 0.0000 0.0000 'International Tables Vol C Tables 4.2.6.8 and 6.1.1.4'
Cu Cu -1.9646 0.5888 'International Tables Vol C Tables 4.2.6.8 and 6.1.1.4'
O O 0.0492 0.0322 'International Tables Vol C Tables 4.2.6.8 and 6.1.1.4'

loop_
_geom_angle_atom_site_label_1
_geom_angle_atom_site_label_2
_geom_angle_atom_site_label_3
_geom_angle
_geom_angle_site_symmetry_1
_geom_angle_site_symmetry_3
_geom_angle_publ_flag
O1 Cu1 O8 162.58(8) . 2_655 ?
O1 Cu1 O16 89.90(7) . 1_455 ?
O4 Cu1 O1 95.84(7) . . ?
O4 Cu1 O8 95.95(7) . 2_655 ?
O4 Cu1 O16 169.17(8) . 1_455 ?
O16 Cu1 O8 76.53(7) 1_455 2_655 ?
O2 Cu2 O17 95.40(7) . . ?
O4 Cu2 O2 92.00(7) . . ?
O4 Cu2 O6 86.15(7) . . ?
O4 Cu2 O17 91.25(8) . . ?
O5 Cu2 O2 87.11(7) . . ?
O5 Cu2 O4 173.84(8) . . ?
O5 Cu2 O6 94.13(7) . . ?
O5 Cu2 O17 94.90(8) . . ?
O6 Cu2 O2 174.05(7) . . ?
O6 Cu2 O17 90.30(7) . . ?
O5 Cu3 Cu3 136.52(6) . 3_656 ?
O5 Cu3 O7 94.52(8) . . ?
O5 Cu3 O12 97.11(7) . 3_666 ?
O5 Cu3 O12 174.13(8) . 1_545 ?
O5 Cu3 O19 96.24(8) . . ?
O7 Cu3 Cu3 127.93(6) . 3_656 ?
O7 Cu3 O12 88.36(7) . 1_545 ?
O7 Cu3 O12 166.34(8) . 3_666 ?
O7 Cu3 O19 99.18(8) . . ?
O12 Cu3 Cu3 39.84(5) 1_545 3_656 ?
O12 Cu3 Cu3 39.60(5) 3_666 3_656 ?
O12 Cu3 O12 79.44(7) 1_545 3_666 ?
O12 Cu3 O19 86.67(7) 3_666 . ?
O12 Cu3 O19 88.34(7) 1_545 . ?
O19 Cu3 Cu3 86.76(5) . 3_656 ?
O8 Cu4 O16 76.69(7) . 2_755 ?
O8 Cu4 O20 93.59(8) . . ?
O9 Cu4 O8 173.51(7) . . ?
O9 Cu4 O11 96.29(8) . . ?
O9 Cu4 O16 96.89(7) . 2_755 ?
O9 Cu4 O20 86.80(8) . . ?
O11 Cu4 O8 89.54(7) . . ?
O11 Cu4 O16 158.10(8) . 2_755 ?
O11 Cu4 O20 112.80(9) . . ?
O16 Cu4 O20 85.35(8) 2_755 . ?
O9 Cu5 O10 93.08(7) . . ?
O9 Cu5 O13 175.44(9) . . ?
O9 Cu5 O15 86.70(7) . . ?
O9 Cu5 O21 95.3(11) . . ?
O10 Cu5 O15 171.38(8) . . ?
O10 Cu5 O21 98.3(15) . . ?
O13 Cu5 O10 85.00(7) . . ?
O13 Cu5 O15 94.58(7) . . ?
O13 Cu5 O21 89.1(11) . . ?
O15 Cu5 O21 90.3(15) . . ?
O3 Cu6 Cu6 39.26(5) 3_666 3_776 ?
O3 Cu6 Cu6 39.42(5) 1_665 3_776 ?
O3 Cu6 O3 78.68(7) 1_665 3_666 ?
O3 Cu6 O28 91.13(7) 3_666 . ?
O3 Cu6 O28 91.66(7) 1_665 . ?
O13 Cu6 Cu6 135.89(6) . 3_776 ?
O13 Cu6 O3 97.07(7) . 3_666 ?
O13 Cu6 O3 171.50(8) . 1_665 ?
O13 Cu6 O14 93.88(8) . . ?
O13 Cu6 O28 95.81(8) . . ?
O14 Cu6 Cu6 129.06(5) . 3_776 ?
O14 Cu6 O3 167.77(7) . 3_666 ?
O14 Cu6 O3 89.75(7) . 1_665 ?
O14 Cu6 O28 93.17(8) . . ?
O28 Cu6 Cu6 91.81(5) . 3_776 ?
C1 O1 Cu1 131.82(16) . . ?
C1 O2 Cu2 128.91(16) . . ?
Cu6 O3 Cu6 101.32(7) 1_445 3_666 ?
C5 O3 Cu6 125.91(14) . 1_445 ?
C5 O3 Cu6 126.14(14) . 3_666 ?
Cu1 O4 Cu2 125.59(9) . . ?
Cu1 O4 H4 114(3) . . ?
Cu2 O4 H4 106(3) . . ?
Cu2 O5 H5 109(2) . . ?
Cu3 O5 Cu2 127.71(9) . . ?
Cu3 O5 H5 118(2) . . ?
C8 O6 Cu2 127.99(17) . . ?
C8 O7 Cu3 136.30(16) . . ?
Cu4 O8 Cu1 103.48(7) . 2_655 ?
C12 O8 Cu1 128.10(15) . 2_655 ?
C12 O8 Cu4 127.33(14) . . ?
Cu4 O9 Cu5 130.76(10) . . ?
Cu4 O9 H9 115(3) . . ?
Cu5 O9 H9 108(3) . . ?
C15 O10 Cu5 132.74(17) . . ?
C15 O11 Cu4 133.29(16) . . ?
Cu3 O12 Cu3 100.56(7) 1_565 3_666 ?
C19 O12 Cu3 124.06(15) . 3_666 ?
C19 O12 Cu3 125.51(14) . 1_565 ?
Cu5 O13 H13 113(3) . . ?
Cu6 O13 Cu5 129.34(9) . . ?
Cu6 O13 H13 117(3) . . ?
C22 O14 Cu6 127.68(16) . . ?
C22 O15 Cu5 125.91(16) . . ?
Cu1 O16 Cu4 103.29(7) 1_655 2_755 ?
C26 O16 Cu1 129.42(15) . 1_655 ?
C26 O16 Cu4 125.86(15) . 2_755 ?
C29 O17 Cu2 123.2(2) . . ?
C32 O17 Cu2 116.92(19) . . ?
C32 O17 C29 109.6(2) . . ?
C30 O18 C31 109.4(2) . . ?
C33 O19 Cu3 116.98(15) . . ?
C34 O19 Cu3 121.11(15) . . ?
C34 O19 C33 110.22(19) . . ?
C35 O20 Cu4 122.07(19) . . ?
C38 O20 Cu4 128.00(19) . . ?
C38 O20 C35 109.5(2) . . ?
C39 O21 Cu5 113(3) . . ?
C42 O21 Cu5 143(4) . . ?
C42 O21 C39 103(4) . . ?
C36 O22 Cu5 118.2(3) . 1_545 ?
C36 O22 C37 109.3(4) . . ?
C37 O22 Cu5 118.8(3) . 1_545 ?
C41 O23 C40 108(2) . . ?
C45 O24 C48 108.4(3) . . ?
C47 O25 C46 109.4(4) . . ?
C52 O26 C49 109.3(15) . . ?
C51 O27 C50 104.7(16) . . ?
C43 O28 Cu6 122.72(16) . . ?
C44 O28 Cu6 120.58(16) . . ?
C44 O28 C43 110.0(2) . . ?
O1 C1 C2 116.7(2) . . ?
O2 C1 O1 126.0(2) . . ?
O2 C1 C2 117.2(2) . . ?
C3 C2 C1 120.6(2) . . ?
C3 C2 C7 118.9(2) . . ?
C7 C2 C1 120.5(2) . . ?
C2 C3 H3 119.6 . . ?
C4 C3 C2 120.8(2) . . ?
C4 C3 H3 119.6 . . ?
C3 C4 H4A 119.8 . . ?
C3 C4 C5 120.3(2) . . ?
C5 C4 H4A 119.8 . . ?
O3 C5 C4 120.1(2) . . ?
O3 C5 C6 120.9(2) . . ?
C4 C5 C6 118.9(2) . . ?
C5 C6 H6 119.6 . . ?
C7 C6 C5 120.7(2) . . ?
C7 C6 H6 119.6 . . ?
C2 C7 H7 119.8 . . ?
C6 C7 C2 120.3(2) . . ?
C6 C7 H7 119.8 . . ?
O6 C8 C9 118.2(2) . . ?
O7 C8 O6 126.1(2) . . ?
O7 C8 C9 115.6(2) . . ?
C10 C9 C8 119.3(2) . . ?
C14 C9 C8 121.8(2) . . ?
C14 C9 C10 118.9(2) . . ?
C9 C10 H10 119.8 . . ?
C23 C10 C9 120.5(2) . . ?
C23 C10 H10 119.8 . . ?
C24 C11 C22 121.3(2) . . ?
C24 C11 C28 119.0(2) . . ?
C28 C11 C22 119.7(2) . . ?
O8 C12 C13 120.8(2) . . ?
O8 C12 C23 120.2(2) . . ?
C13 C12 C23 119.1(2) . . ?
C12 C13 H13A 119.8 . . ?
C12 C13 C14 120.3(2) . . ?
C14 C13 H13A 119.8 . . ?
C9 C14 C13 120.7(2) . . ?
C9 C14 H14 119.6 . . ?
C13 C14 H14 119.6 . . ?
O10 C15 O11 126.2(2) . . ?
O10 C15 C16 117.2(2) . . ?
O11 C15 C16 116.6(2) . . ?
C17 C16 C15 120.5(2) . . ?
C21 C16 C15 120.5(2) . . ?
C21 C16 C17 118.9(2) . . ?
C16 C17 H17 119.7 . . ?
C18 C17 C16 120.5(2) . . ?
C18 C17 H17 119.7 . . ?
C17 C18 H18 119.7 . . ?
C17 C18 C19 120.6(2) . . ?
C19 C18 H18 119.7 . . ?
O12 C19 C18 121.4(2) . . ?
O12 C19 C20 119.8(2) . . ?
C20 C19 C18 118.8(2) . . ?
C19 C20 H20 119.7 . . ?
C21 C20 C19 120.5(2) . . ?
C21 C20 H20 119.7 . . ?
C16 C21 C20 120.6(2) . . ?
C16 C21 H21 119.7 . . ?
C20 C21 H21 119.7 . . ?
O14 C22 O15 126.0(2) . . ?
O14 C22 C11 116.1(2) . . ?
O15 C22 C11 117.9(2) . . ?
C10 C23 C12 120.5(2) . . ?
C10 C23 H23 119.7 . . ?
C12 C23 H23 119.7 . . ?
C11 C24 H24 119.8 . . ?
C25 C24 C11 120.4(2) . . ?
C25 C24 H24 119.8 . . ?
C24 C25 H25 119.8 . . ?
C24 C25 C26 120.4(2) . . ?
C26 C25 H25 119.8 . . ?
O16 C26 C25 120.2(2) . . ?
O16 C26 C27 120.6(2) . . ?
C25 C26 C27 119.3(2) . . ?
C26 C27 H27 120.0 . . ?
C28 C27 C26 120.1(2) . . ?
C28 C27 H27 120.0 . . ?
C11 C28 H28 119.6 . . ?
C27 C28 C11 120.8(2) . . ?
C27 C28 H28 119.6 . . ?
O17 C29 H29A 109.6 . . ?
O17 C29 H29B 109.6 . . ?
O17 C29 C30 110.2(3) . . ?
H29A C29 H29B 108.1 . . ?
C30 C29 H29A 109.6 . . ?
C30 C29 H29B 109.6 . . ?
O18 C30 C29 111.5(3) . . ?
O18 C30 H30A 109.3 . . ?
O18 C30 H30B 109.3 . . ?
C29 C30 H30A 109.3 . . ?
C29 C30 H30B 109.3 . . ?
H30A C30 H30B 108.0 . . ?
O18 C31 H31A 109.4 . . ?
O18 C31 H31B 109.4 . . ?
O18 C31 C32 111.0(3) . . ?
H31A C31 H31B 108.0 . . ?
C32 C31 H31A 109.4 . . ?
C32 C31 H31B 109.4 . . ?
O17 C32 C31 110.5(3) . . ?
O17 C32 H32A 109.6 . . ?
O17 C32 H32B 109.6 . . ?
C31 C32 H32A 109.6 . . ?
C31 C32 H32B 109.6 . . ?
H32A C32 H32B 108.1 . . ?
O19 C33 H33A 109.6 . . ?
O19 C33 H33B 109.6 . . ?
O19 C33 C34 110.3(2) . 3_666 ?
H33A C33 H33B 108.1 . . ?
C34 C33 H33A 109.6 3_666 . ?
C34 C33 H33B 109.6 3_666 . ?
O19 C34 C33 110.3(2) . 3_666 ?
O19 C34 H34A 109.6 . . ?
O19 C34 H34B 109.6 . . ?
C33 C34 H34A 109.6 3_666 . ?
C33 C34 H34B 109.6 3_666 . ?
H34A C34 H34B 108.1 . . ?
O20 C35 H35A 109.3 . . ?
O20 C35 H35B 109.3 . . ?
O20 C35 C36 111.6(3) . . ?
H35A C35 H35B 108.0 . . ?
C36 C35 H35A 109.3 . . ?
C36 C35 H35B 109.3 . . ?
O22 C36 C35 110.1(3) . . ?
O22 C36 H36A 109.6 . . ?
O22 C36 H36B 109.6 . . ?
C35 C36 H36A 109.6 . . ?
C35 C36 H36B 109.6 . . ?
H36A C36 H36B 108.2 . . ?
O22 C37 H37A 109.5 . . ?
O22 C37 H37B 109.5 . . ?
O22 C37 C38 110.7(4) . . ?
H37A C37 H37B 108.1 . . ?
C38 C37 H37A 109.5 . . ?
C38 C37 H37B 109.5 . . ?
O20 C38 C37 109.9(4) . . ?
O20 C38 H38A 109.7 . . ?
O20 C38 H38B 109.7 . . ?
C37 C38 H38A 109.7 . . ?
C37 C38 H38B 109.7 . . ?
H38A C38 H38B 108.2 . . ?
O21 C39 H39A 109.4 . . ?
O21 C39 H39B 109.4 . . ?
H39A C39 H39B 108.0 . . ?
C40 C39 O21 111(3) . . ?
C40 C39 H39A 109.4 . . ?
C40 C39 H39B 109.4 . . ?
O23 C40 C39 109(3) . . ?
O23 C40 H40A 109.8 . . ?
O23 C40 H40B 109.8 . . ?
C39 C40 H40A 109.8 . . ?
C39 C40 H40B 109.8 . . ?
H40A C40 H40B 108.3 . . ?
O23 C41 H41A 109.3 . . ?
O23 C41 H41B 109.3 . . ?
O23 C41 C42 111(4) . . ?
H41A C41 H41B 108.0 . . ?
C42 C41 H41A 109.3 . . ?
C42 C41 H41B 109.3 . . ?
O21 C42 C41 115(5) . . ?
O21 C42 H42A 108.6 . . ?
O21 C42 H42B 108.6 . . ?
C41 C42 H42A 108.6 . . ?
C41 C42 H42B 108.6 . . ?
H42A C42 H42B 107.6 . . ?
O28 C43 H43A 109.6 . . ?
O28 C43 H43B 109.6 . . ?
O28 C43 C44 110.3(2) . 3_766 ?
H43A C43 H43B 108.1 . . ?
C44 C43 H43A 109.6 3_766 . ?
C44 C43 H43B 109.6 3_766 . ?
O28 C44 C43 110.0(2) . 3_766 ?
O28 C44 H44A 109.7 . . ?
O28 C44 H44B 109.7 . . ?
C43 C44 H44A 109.7 3_766 . ?
C43 C44 H44B 109.7 3_766 . ?
H44A C44 H44B 108.2 . . ?
O24 C45 H45A 109.6 . . ?
O24 C45 H45B 109.6 . . ?
O24 C45 C46 110.5(4) . . ?
H45A C45 H45B 108.1 . . ?
C46 C45 H45A 109.6 . . ?
C46 C45 H45B 109.6 . . ?
O25 C46 C45 110.5(4) . . ?
O25 C46 H46A 109.5 . . ?
O25 C46 H46B 109.5 . . ?
C45 C46 H46A 109.5 . . ?
C45 C46 H46B 109.5 . . ?
H46A C46 H46B 108.1 . . ?
O25 C47 H47A 109.3 . . ?
O25 C47 H47B 109.3 . . ?
O25 C47 C48 111.5(4) . . ?
H47A C47 H47B 108.0 . . ?
C48 C47 H47A 109.3 . . ?
C48 C47 H47B 109.3 . . ?
O24 C48 C47 110.3(3) . . ?
O24 C48 H48A 109.6 . . ?
O24 C48 H48B 109.6 . . ?
C47 C48 H48A 109.6 . . ?
C47 C48 H48B 109.6 . . ?
H48A C48 H48B 108.1 . . ?
O26 C49 H49A 109.6 . . ?
O26 C49 H49B 109.6 . . ?
O26 C49 C50 110.4(16) . . ?
H49A C49 H49B 108.1 . . ?
C50 C49 H49A 109.6 . . ?
C50 C49 H49B 109.6 . . ?
O27 C50 C49 113.2(17) . . ?
O27 C50 H50A 108.9 . . ?
O27 C50 H50B 108.9 . . ?
C49 C50 H50A 108.9 . . ?
C49 C50 H50B 108.9 . . ?
H50A C50 H50B 107.8 . . ?
O27 C51 H51A 109.1 . . ?
O27 C51 H51B 109.1 . . ?
O27 C51 C52 112.6(13) . . ?
H51A C51 H51B 107.8 . . ?
C52 C51 H51A 109.1 . . ?
C52 C51 H51B 109.1 . . ?
O26 C52 C51 111.8(15) . . ?
O26 C52 H52A 109.2 . . ?
O26 C52 H52B 109.2 . . ?
C51 C52 H52A 109.2 . . ?
C51 C52 H52B 109.2 . . ?
H52A C52 H52B 107.9 . . ?

loop_
_geom_bond_atom_site_label_1
_geom_bond_atom_site_label_2
_geom_bond_distance
_geom_bond_site_symmetry_2
_geom_bond_publ_flag
Cu1 O1 1.9309(17) . ?
Cu1 O4 1.8787(17) . ?
Cu1 O8 1.9644(16) 2_655 ?
Cu1 O16 1.9411(17) 1_455 ?
Cu2 O2 1.9712(16) . ?
Cu2 O4 1.8996(18) . ?
Cu2 O5 1.8972(18) . ?
Cu2 O6 1.9702(17) . ?
Cu2 O17 2.453(2) . ?
Cu3 Cu3 3.0205(7) 3_656 ?
Cu3 O5 1.8859(18) . ?
Cu3 O7 1.9184(17) . ?
Cu3 O12 1.9686(16) 3_666 ?
Cu3 O12 1.9584(16) 1_545 ?
Cu3 O19 2.3539(19) . ?
Cu4 O8 1.9350(17) . ?
Cu4 O9 1.8678(18) . ?
Cu4 O11 1.9288(17) . ?
Cu4 O16 1.9636(16) 2_755 ?
Cu4 O20 2.550(2) . ?
Cu5 O9 1.8868(18) . ?
Cu5 O10 1.9770(16) . ?
Cu5 O13 1.8867(18) . ?
Cu5 O15 1.9811(16) . ?
Cu5 O21 2.29(5) . ?
Cu6 Cu6 3.0288(7) 3_776 ?
Cu6 O3 1.9615(16) 3_666 ?
Cu6 O3 1.9547(16) 1_665 ?
Cu6 O13 1.8765(18) . ?
Cu6 O14 1.9307(17) . ?
Cu6 O28 2.3028(19) . ?
O1 C1 1.267(3) . ?
O2 C1 1.260(3) . ?
O3 C5 1.348(3) . ?
O4 H4 0.833(18) . ?
O5 H5 0.843(18) . ?
O6 C8 1.261(3) . ?
O7 C8 1.259(3) . ?
O8 C12 1.350(3) . ?
O9 H9 0.826(18) . ?
O10 C15 1.254(3) . ?
O11 C15 1.265(3) . ?
O12 C19 1.350(3) . ?
O13 H13 0.832(18) . ?
O14 C22 1.264(3) . ?
O15 C22 1.266(3) . ?
O16 C26 1.349(3) . ?
O17 C29 1.431(4) . ?
O17 C32 1.425(4) . ?
O18 C30 1.432(3) . ?
O18 C31 1.434(4) . ?
O19 C33 1.443(3) . ?
O19 C34 1.441(3) . ?
O20 C35 1.437(4) . ?
O20 C38 1.434(4) . ?
O21 C39 1.80(6) . ?
O21 C42 1.33(9) . ?
O22 C36 1.401(5) . ?
O22 C37 1.441(9) . ?
O23 C40 1.430(14) . ?
O23 C41 1.423(14) . ?
O24 C45 1.426(5) . ?
O24 C48 1.428(4) . ?
O25 C46 1.420(6) . ?
O25 C47 1.419(6) . ?
O26 C49 1.432(13) . ?
O26 C52 1.424(17) . ?
O27 C50 1.428(15) . ?
O27 C51 1.418(14) . ?
O28 C43 1.439(3) . ?
O28 C44 1.438(3) . ?
C1 C2 1.490(3) . ?
C2 C3 1.398(3) . ?
C2 C7 1.406(3) . ?
C3 H3 0.9500 . ?
C3 C4 1.392(3) . ?
C4 H4A 0.9500 . ?
C4 C5 1.397(3) . ?
C5 C6 1.407(3) . ?
C6 H6 0.9500 . ?
C6 C7 1.386(3) . ?
C7 H7 0.9500 . ?
C8 C9 1.491(3) . ?
C9 C10 1.399(3) . ?
C9 C14 1.386(3) . ?
C10 H10 0.9500 . ?
C10 C23 1.384(4) . ?
C11 C22 1.493(3) . ?
C11 C24 1.395(3) . ?
C11 C28 1.399(3) . ?
C12 C13 1.391(3) . ?
C12 C23 1.394(4) . ?
C13 H13A 0.9500 . ?
C13 C14 1.392(3) . ?
C14 H14 0.9500 . ?
C15 C16 1.496(3) . ?
C16 C17 1.404(3) . ?
C16 C21 1.392(3) . ?
C17 H17 0.9500 . ?
C17 C18 1.383(3) . ?
C18 H18 0.9500 . ?
C18 C19 1.404(3) . ?
C19 C20 1.395(3) . ?
C20 H20 0.9500 . ?
C20 C21 1.394(3) . ?
C21 H21 0.9500 . ?
C23 H23 0.9500 . ?
C24 H24 0.9500 . ?
C24 C25 1.392(3) . ?
C25 H25 0.9500 . ?
C25 C26 1.396(3) . ?
C26 C27 1.401(4) . ?
C27 H27 0.9500 . ?
C27 C28 1.385(3) . ?
C28 H28 0.9500 . ?
C29 H29A 0.9900 . ?
C29 H29B 0.9900 . ?
C29 C30 1.502(4) . ?
C30 H30A 0.9900 . ?
C30 H30B 0.9900 . ?
C31 H31A 0.9900 . ?
C31 H31B 0.9900 . ?
C31 C32 1.511(5) . ?
C32 H32A 0.9900 . ?
C32 H32B 0.9900 . ?
C33 H33A 0.9900 . ?
C33 H33B 0.9900 . ?
C33 C34 1.502(4) 3_666 ?
C34 H34A 0.9900 . ?
C34 H34B 0.9900 . ?
C35 H35A 0.9900 . ?
C35 H35B 0.9900 . ?
C35 C36 1.499(6) . ?
C36 H36A 0.9900 . ?
C36 H36B 0.9900 . ?
C37 H37A 0.9900 . ?
C37 H37B 0.9900 . ?
C37 C38 1.507(5) . ?
C38 H38A 0.9900 . ?
C38 H38B 0.9900 . ?
C39 H39A 0.9900 . ?
C39 H39B 0.9900 . ?
C39 C40 1.503(16) . ?
C40 H40A 0.9900 . ?
C40 H40B 0.9900 . ?
C41 H41A 0.9900 . ?
C41 H41B 0.9900 . ?
C41 C42 1.510(16) . ?
C42 H42A 0.9900 . ?
C42 H42B 0.9900 . ?
C43 H43A 0.9900 . ?
C43 H43B 0.9900 . ?
C43 C44 1.487(4) 3_766 ?
C44 H44A 0.9900 . ?
C44 H44B 0.9900 . ?
C45 H45A 0.9900 . ?
C45 H45B 0.9900 . ?
C45 C46 1.516(6) . ?
C46 H46A 0.9900 . ?
C46 H46B 0.9900 . ?
C47 H47A 0.9900 . ?
C47 H47B 0.9900 . ?
C47 C48 1.495(5) . ?
C48 H48A 0.9900 . ?
C48 H48B 0.9900 . ?
C49 H49A 0.9900 . ?
C49 H49B 0.9900 . ?
C49 C50 1.491(11) . ?
C50 H50A 0.9900 . ?
C50 H50B 0.9900 . ?
C51 H51A 0.9900 . ?
C51 H51B 0.9900 . ?
C51 C52 1.511(13) . ?
C52 H52A 0.9900 . ?
C52 H52B 0.9900 . ?

loop_
_geom_torsion_atom_site_label_1
_geom_torsion_atom_site_label_2
_geom_torsion_atom_site_label_3
_geom_torsion_atom_site_label_4
_geom_torsion
_geom_torsion_site_symmetry_1
_geom_torsion_site_symmetry_2
_geom_torsion_site_symmetry_3
_geom_torsion_site_symmetry_4
_geom_torsion_publ_flag
Cu1 O1 C1 O2 23.6(4) . . . . ?
Cu1 O1 C1 C2 -157.72(18) . . . . ?
Cu1 O8 C12 C13 -69.5(3) 2_655 . . . ?
Cu1 O8 C12 C23 111.1(2) 2_655 . . . ?
Cu1 O16 C26 C25 -122.2(2) 1_655 . . . ?
Cu1 O16 C26 C27 58.9(3) 1_655 . . . ?
Cu2 O2 C1 O1 13.3(4) . . . . ?
Cu2 O2 C1 C2 -165.37(16) . . . . ?
Cu2 O6 C8 O7 -20.4(4) . . . . ?
Cu2 O6 C8 C9 161.00(17) . . . . ?
Cu2 O17 C29 C30 85.5(3) . . . . ?
Cu2 O17 C32 C31 -88.0(3) . . . . ?
Cu3 Cu3 O5 Cu2 -145.96(8) 3_656 . . . ?
Cu3 O7 C8 O6 -9.0(5) . . . . ?
Cu3 O7 C8 C9 169.59(19) . . . . ?
Cu3 O12 C19 C18 92.8(2) 3_666 . . . ?
Cu3 O12 C19 C18 -46.1(3) 1_565 . . . ?
Cu3 O12 C19 C20 133.67(19) 1_565 . . . ?
Cu3 O12 C19 C20 -87.4(3) 3_666 . . . ?
Cu3 O19 C33 C34 -85.7(2) . . . 3_666 ?
Cu3 O19 C34 C33 83.9(2) . . . 3_666 ?
Cu4 O8 C12 C13 124.4(2) . . . . ?
Cu4 O8 C12 C23 -55.0(3) . . . . ?
Cu4 O11 C15 O10 -12.0(4) . . . . ?
Cu4 O11 C15 C16 169.68(18) . . . . ?
Cu4 O16 C26 C25 73.8(3) 2_755 . . . ?
Cu4 O16 C26 C27 -105.1(2) 2_755 . . . ?
Cu4 O20 C35 C36 130.0(2) . . . . ?
Cu4 O20 C38 C37 -131.3(3) . . . . ?
Cu5 O10 C15 O11 -12.6(4) . . . . ?
Cu5 O10 C15 C16 165.67(17) . . . . ?
Cu5 O15 C22 O14 18.9(4) . . . . ?
Cu5 O15 C22 C11 -160.60(16) . . . . ?
Cu5 O21 C39 C40 -119(3) . . . . ?
Cu5 O21 C42 C41 109(8) . . . . ?
Cu5 O22 C36 C35 81.1(4) 1_545 . . . ?
Cu5 O22 C37 C38 -80.2(5) 1_545 . . . ?
Cu6 Cu6 O13 Cu5 178.22(8) 3_776 . . . ?
Cu6 O3 C5 C4 82.0(3) 3_666 . . . ?
Cu6 O3 C5 C4 -132.0(2) 1_445 . . . ?
Cu6 O3 C5 C6 47.0(3) 1_445 . . . ?
Cu6 O3 C5 C6 -99.0(2) 3_666 . . . ?
Cu6 O14 C22 O15 35.5(4) . . . . ?
Cu6 O14 C22 C11 -145.03(18) . . . . ?
Cu6 O28 C43 C44 -150.14(18) . . . 3_766 ?
Cu6 O28 C44 C43 149.60(19) . . . 3_766 ?
O1 Cu1 O4 Cu2 -26.08(13) . . . . ?
O1 C1 C2 C3 -171.8(2) . . . . ?
O1 C1 C2 C7 6.7(4) . . . . ?
O2 Cu2 O4 Cu1 44.32(13) . . . . ?
O2 Cu2 O5 Cu3 148.56(14) . . . . ?
O2 C1 C2 C3 7.0(4) . . . . ?
O2 C1 C2 C7 -174.5(2) . . . . ?
O3 Cu6 O13 Cu5 -175.01(15) 3_666 . . . ?
O3 C5 C6 C7 -177.9(2) . . . . ?
O6 Cu2 O4 Cu1 -130.01(13) . . . . ?
O6 Cu2 O5 Cu3 -37.27(15) . . . . ?
O6 C8 C9 C10 -176.9(3) . . . . ?
O6 C8 C9 C14 2.5(4) . . . . ?
O7 Cu3 O5 Cu2 22.42(15) . . . . ?
O7 C8 C9 C10 4.4(4) . . . . ?
O7 C8 C9 C14 -176.2(2) . . . . ?
O8 Cu1 O4 Cu2 166.76(12) 2_655 . . . ?
O8 C12 C13 C14 179.8(2) . . . . ?
O8 C12 C23 C10 179.9(3) . . . . ?
O10 Cu5 O9 Cu4 -27.97(15) . . . . ?
O10 Cu5 O13 Cu6 -171.09(16) . . . . ?
O10 C15 C16 C17 169.9(2) . . . . ?
O10 C15 C16 C21 -12.2(4) . . . . ?
O11 Cu4 O9 Cu5 16.48(16) . . . . ?
O11 C15 C16 C17 -11.6(4) . . . . ?
O11 C15 C16 C21 166.2(2) . . . . ?
O12 Cu3 O5 Cu2 -150.41(13) 3_666 . . . ?
O12 C19 C20 C21 179.5(2) . . . . ?
O14 Cu6 O13 Cu5 10.46(16) . . . . ?
O15 Cu5 O9 Cu4 143.40(15) . . . . ?
O15 Cu5 O13 Cu6 17.55(16) . . . . ?
O16 Cu1 O4 Cu2 -147.8(3) 1_455 . . . ?
O16 Cu4 O9 Cu5 178.95(14) 2_755 . . . ?
O16 C26 C27 C28 177.7(2) . . . . ?
O17 Cu2 O4 Cu1 139.77(12) . . . . ?
O17 Cu2 O5 Cu3 53.39(14) . . . . ?
O17 C29 C30 O18 58.2(4) . . . . ?
O18 C31 C32 O17 -58.2(3) . . . . ?
O19 Cu3 O5 Cu2 122.18(14) . . . . ?
O20 Cu4 O9 Cu5 -96.13(15) . . . . ?
O20 C35 C36 O22 58.9(5) . . . . ?
O21 Cu5 O9 Cu4 -126.6(15) . . . . ?
O21 Cu5 O13 Cu6 -72.7(15) . . . . ?
O21 C39 C40 O23 -54(4) . . . . ?
O22 C37 C38 O20 -58.3(5) . . . . ?
O23 C41 C42 O21 70(6) . . . . ?
O24 C45 C46 O25 59.1(7) . . . . ?
O25 C47 C48 O24 -59.2(5) . . . . ?
O26 C49 C50 O27 -61(3) . . . . ?
O27 C51 C52 O26 58(3) . . . . ?
O28 Cu6 O13 Cu5 -83.13(16) . . . . ?
C1 C2 C3 C4 178.8(2) . . . . ?
C1 C2 C7 C6 -178.9(2) . . . . ?
C2 C3 C4 C5 0.5(4) . . . . ?
C3 C2 C7 C6 -0.4(4) . . . . ?
C3 C4 C5 O3 177.8(2) . . . . ?
C3 C4 C5 C6 -1.2(4) . . . . ?
C4 C5 C6 C7 1.1(4) . . . . ?
C5 C6 C7 C2 -0.3(4) . . . . ?
C7 C2 C3 C4 0.3(4) . . . . ?
C8 C9 C10 C23 179.3(3) . . . . ?
C8 C9 C14 C13 -179.6(2) . . . . ?
C9 C10 C23 C12 0.0(5) . . . . ?
C10 C9 C14 C13 -0.1(4) . . . . ?
C11 C24 C25 C26 -0.3(4) . . . . ?
C12 C13 C14 C9 0.6(4) . . . . ?
C13 C12 C23 C10 0.4(4) . . . . ?
C14 C9 C10 C23 -0.2(4) . . . . ?
C15 C16 C17 C18 177.4(2) . . . . ?
C15 C16 C21 C20 -176.5(2) . . . . ?
C16 C17 C18 C19 -1.1(4) . . . . ?
C17 C16 C21 C20 1.4(4) . . . . ?
C17 C18 C19 O12 -178.5(2) . . . . ?
C17 C18 C19 C20 1.7(4) . . . . ?
C18 C19 C20 C21 -0.7(4) . . . . ?
C19 C20 C21 C16 -0.8(4) . . . . ?
C21 C16 C17 C18 -0.5(4) . . . . ?
C22 C11 C24 C25 179.4(2) . . . . ?
C22 C11 C28 C27 -179.3(2) . . . . ?
C23 C12 C13 C14 -0.7(4) . . . . ?
C24 C11 C22 O14 -174.7(2) . . . . ?
C24 C11 C22 O15 4.9(4) . . . . ?
C24 C11 C28 C27 1.0(4) . . . . ?
C24 C25 C26 O16 -177.6(2) . . . . ?
C24 C25 C26 C27 1.3(4) . . . . ?
C25 C26 C27 C28 -1.2(4) . . . . ?
C26 C27 C28 C11 0.1(4) . . . . ?
C28 C11 C22 O14 5.6(4) . . . . ?
C28 C11 C22 O15 -174.8(2) . . . . ?
C28 C11 C24 C25 -0.9(4) . . . . ?
C29 O17 C32 C31 58.5(3) . . . . ?
C30 O18 C31 C32 56.3(3) . . . . ?
C31 O18 C30 C29 -56.7(3) . . . . ?
C32 O17 C29 C30 -58.4(4) . . . . ?
C33 O19 C34 C33 -58.0(3) . . . 3_666 ?
C34 O19 C33 C34 57.9(3) . . . 3_666 ?
C35 O20 C38 C37 56.0(4) . . . . ?
C36 O22 C37 C38 59.7(6) . . . . ?
C37 O22 C36 C35 -59.1(5) . . . . ?
C38 O20 C35 C36 -56.8(4) . . . . ?
C39 O21 C42 C41 -54(6) . . . . ?
C40 O23 C41 C42 -67(4) . . . . ?
C41 O23 C40 C39 63(4) . . . . ?
C42 O21 C39 C40 50(5) . . . . ?
C43 O28 C44 C43 -58.3(4) . . . 3_766 ?
C44 O28 C43 C44 58.5(3) . . . 3_766 ?
C45 O24 C48 C47 59.0(5) . . . . ?
C46 O25 C47 C48 57.3(5) . . . . ?
C47 O25 C46 C45 -56.7(6) . . . . ?
C48 O24 C45 C46 -59.2(5) . . . . ?
C49 O26 C52 C51 -53(2) . . . . ?
C50 O27 C51 C52 -59(2) . . . . ?
C51 O27 C50 C49 61(2) . . . . ?
C52 O26 C49 C50 54(2) . . . . ?
